data_4333720
loop_
_publ_author_name
'Silvio Stute'
'Linda G\"otzke'
'Dirk Meyer'
'Mohamed L. Merroun'
'Peter Rapta'
'Olga Kataeva'
'Wilhelm Seichter'
'Kerstin Gloe'
'Lothar Dunsch'
'Karsten Gloe'

_publ_contact_author_email karsten.gloe@chemie.tu-dresden.de
_publ_contact_author_name 'Karsten Gloe'
_publ_section_title
;
 Molecular Structure, UV/Vis Spectra, and Cyclic Voltammograms of Mn(II),
 Co(II), and Zn(II) 5,10,15,20-Tetraphenyl-21-oxaporphyrins
;
_journal_name_full 'Inorganic Chemistry'
_journal_page_first 1515
_journal_page_last 1524
_journal_paper_doi 10.1021/ic302268h
_journal_volume 52
_journal_year 2013
_chemical_formula_sum 'C45 H29 Cl4 Mn N3 O'
_chemical_formula_weight 824.45
_chemical_name_systematic
;
 ?
;
_space_group_IT_number 14
_symmetry_space_group_name_Hall '-P 2yn'
_symmetry_space_group_name_H-M 'P 1 21/n 1'
_atom_sites_solution_hydrogens geom
_atom_sites_solution_primary direct
_atom_sites_solution_secondary difmap
_audit_creation_method SHELXL-97
_cell_angle_alpha 90.00
_cell_angle_beta 102.650(10)
_cell_angle_gamma 90.00
_cell_formula_units_Z 4
_cell_length_a 12.142(2)
_cell_length_b 22.3000(10)
_cell_length_c 14.460(3)
_cell_measurement_temperature 293(2)
_cell_volume 3820.2(10)
_computing_structure_refinement 'SHELXL-97 (Sheldrick, 1997)'
_diffrn_ambient_temperature 293(2)
_diffrn_measured_fraction_theta_full 0.997
_diffrn_measured_fraction_theta_max 0.997
_diffrn_radiation_monochromator graphite
_diffrn_radiation_source 'fine-focus sealed tube'
_diffrn_radiation_type MoK\a
_diffrn_radiation_wavelength 0.71073
_diffrn_reflns_av_R_equivalents 0.0683
_diffrn_reflns_av_sigmaI/netI 0.0360
_diffrn_reflns_limit_h_max 14
_diffrn_reflns_limit_h_min -14
_diffrn_reflns_limit_k_max 26
_diffrn_reflns_limit_k_min -26
_diffrn_reflns_limit_l_max 17
_diffrn_reflns_limit_l_min -17
_diffrn_reflns_number 96751
_diffrn_reflns_theta_full 25.41
_diffrn_reflns_theta_max 25.41
_diffrn_reflns_theta_min 3.03
_exptl_absorpt_coefficient_mu 0.666
_exptl_absorpt_correction_T_max 0.864
_exptl_absorpt_correction_T_min 0.806
_exptl_absorpt_correction_type multi-scan
_exptl_absorpt_process_details 'SADABS version 2.10'
_exptl_crystal_colour 'dark blue'
_exptl_crystal_density_diffrn 1.433
_exptl_crystal_description block
_exptl_crystal_F_000 1684
_exptl_crystal_size_max 0.65
_exptl_crystal_size_mid 0.27
_exptl_crystal_size_min 0.22
_refine_diff_density_max 1.666
_refine_diff_density_min -1.700
_refine_diff_density_rms 0.109
_refine_ls_extinction_method none
_refine_ls_goodness_of_fit_ref 1.033
_refine_ls_hydrogen_treatment constr
_refine_ls_matrix_type full
_refine_ls_number_parameters 488
_refine_ls_number_reflns 7029
_refine_ls_number_restraints 0
_refine_ls_restrained_S_all 1.033
_refine_ls_R_factor_all 0.1280
_refine_ls_R_factor_gt 0.0873
_refine_ls_shift/su_max 0.000
_refine_ls_shift/su_mean 0.000
_refine_ls_structure_factor_coef Fsqd
_refine_ls_weighting_details 'calc w=1/[\s^2^(Fo^2^)+(0.1270P)^2^+17.2235P] where P=(Fo^2^+2Fc^2^)/3'
_refine_ls_weighting_scheme calc
_refine_ls_wR_factor_gt 0.2314
_refine_ls_wR_factor_ref 0.2638
_reflns_number_gt 4792
_reflns_number_total 7029
_reflns_threshold_expression >2sigma(I)
_cod_data_source_file ic302268h_si_001_3.cif
_cod_data_source_block MnClOTPP
_cod_original_sg_symbol_H-M 'P 21/n'
_cod_database_code 4333720

loop_
_symmetry_equiv_pos_as_xyz
'x, y, z'
'-x+1/2, y+1/2, -z+1/2'
'-x, -y, -z'
'x-1/2, -y-1/2, z-1/2'

loop_
_atom_site_label
_atom_site_type_symbol
_atom_site_fract_x
_atom_site_fract_y
_atom_site_fract_z
_atom_site_U_iso_or_equiv
_atom_site_adp_type
_atom_site_occupancy
_atom_site_symmetry_multiplicity
_atom_site_calc_flag
_atom_site_refinement_flags
_atom_site_disorder_assembly
_atom_site_disorder_group
Mn Mn 0.37881(7) 0.12896(4) 0.41728(6) 0.0346(3) Uani 1 1 d . . .
Cl Cl 0.21941(14) 0.18811(8) 0.36279(14) 0.0568(5) Uani 1 1 d . A .
C1 C 0.3810(5) 0.1541(3) 0.6346(4) 0.0351(12) Uani 1 1 d . . .
C2 C 0.3833(5) 0.2055(3) 0.6922(4) 0.0447(14) Uani 1 1 d . A .
H2 H 0.3554 0.2079 0.7471 0.054 Uiso 1 1 calc R . .
C3 C 0.4324(6) 0.2503(3) 0.6541(4) 0.0504(16) Uani 1 1 d . . .
H3 H 0.4449 0.2890 0.6778 0.060 Uiso 1 1 calc R A .
C4 C 0.4618(5) 0.2276(3) 0.5707(4) 0.0403(13) Uani 1 1 d . A .
C5 C 0.5201(5) 0.2577(3) 0.5109(4) 0.0393(13) Uani 1 1 d . . .
C6 C 0.5485(5) 0.2356(3) 0.4289(4) 0.0368(13) Uani 1 1 d . A .
C7 C 0.6208(5) 0.2654(3) 0.3765(4) 0.0452(15) Uani 1 1 d . . .
H7 H 0.6575 0.3019 0.3916 0.054 Uiso 1 1 calc R A .
C8 C 0.6251(5) 0.2307(3) 0.3018(4) 0.0438(14) Uani 1 1 d . A .
H8 H 0.6660 0.2385 0.2558 0.053 Uiso 1 1 calc R . .
C9 C 0.5556(4) 0.1792(3) 0.3055(4) 0.0345(12) Uani 1 1 d . . .
C10 C 0.5321(4) 0.1335(3) 0.2368(4) 0.0348(12) Uani 1 1 d . A .
C11 C 0.4688(4) 0.0818(2) 0.2418(4) 0.0334(12) Uani 1 1 d . . .
C12 C 0.4390(5) 0.0363(3) 0.1706(4) 0.0411(13) Uani 1 1 d . A .
H12 H 0.4588 0.0357 0.1120 0.049 Uiso 1 1 calc R . .
C13 C 0.3772(5) -0.0057(3) 0.2037(4) 0.0386(13) Uani 1 1 d . . .
H13 H 0.3454 -0.0399 0.1717 0.046 Uiso 1 1 calc R A .
C14 C 0.3696(4) 0.0122(2) 0.2969(4) 0.0315(11) Uani 1 1 d . A .
C15 C 0.3201(4) -0.0204(2) 0.3602(4) 0.0323(11) Uani 1 1 d . . .
C16 C 0.3192(4) -0.0041(2) 0.4539(4) 0.0321(11) Uani 1 1 d . A .
C17 C 0.2928(5) -0.0433(3) 0.5242(4) 0.0401(13) Uani 1 1 d . . .
H17 H 0.2737 -0.0837 0.5159 0.048 Uiso 1 1 calc R A .
C18 C 0.3001(5) -0.0119(3) 0.6037(4) 0.0381(13) Uani 1 1 d . A .
H18 H 0.2876 -0.0263 0.6609 0.046 Uiso 1 1 calc R . .
C19 C 0.3310(4) 0.0483(2) 0.5850(4) 0.0323(12) Uani 1 1 d . . .
C20 C 0.3412(4) 0.0966(2) 0.6485(4) 0.0324(12) Uani 1 1 d . A .
O21 O 0.4293(3) 0.16887(19) 0.5595(3) 0.0370(13) Uani 0.59(5) 1 d P A 1
N23 N 0.4246(4) 0.06615(19) 0.3183(3) 0.0355(13) Uani 0.59(5) 1 d P A 1
N21 N 0.4293(3) 0.16887(19) 0.5595(3) 0.0370(13) Uani 0.41(5) 1 d P A 2
O23 O 0.4246(4) 0.06615(19) 0.3183(3) 0.0355(13) Uani 0.41(5) 1 d P A 2
N24 N 0.3449(4) 0.05168(19) 0.4930(3) 0.0302(9) Uani 1 1 d . A .
N22 N 0.5118(4) 0.18266(19) 0.3851(3) 0.0305(9) Uani 1 1 d . A .
C25 C 0.3077(5) 0.0862(3) 0.7400(4) 0.0363(12) Uani 1 1 d . . .
C26 C 0.1999(5) 0.0669(3) 0.7436(4) 0.0455(14) Uani 1 1 d . A .
H26 H 0.1474 0.0596 0.6875 0.055 Uiso 1 1 calc R . .
C27 C 0.1698(6) 0.0583(3) 0.8297(5) 0.0545(17) Uani 1 1 d . . .
H27 H 0.0973 0.0454 0.8311 0.065 Uiso 1 1 calc R A .
C28 C 0.2462(7) 0.0686(3) 0.9127(5) 0.0589(19) Uani 1 1 d . A .
H28 H 0.2260 0.0622 0.9703 0.071 Uiso 1 1 calc R . .
C29 C 0.3526(7) 0.0883(3) 0.9110(4) 0.0562(18) Uani 1 1 d . . .
H29 H 0.4039 0.0961 0.9676 0.067 Uiso 1 1 calc R A .
C30 C 0.3840(5) 0.0967(3) 0.8261(4) 0.0443(14) Uani 1 1 d . A .
H30 H 0.4569 0.1094 0.8260 0.053 Uiso 1 1 calc R . .
C31 C 0.5500(6) 0.3211(3) 0.5395(4) 0.0497(17) Uani 1 1 d . A .
C32 C 0.6394(8) 0.3350(4) 0.6111(5) 0.082(3) Uani 1 1 d . . .
H32 H 0.6882 0.3045 0.6380 0.099 Uiso 1 1 calc R A .
C33 C 0.6604(11) 0.3924(5) 0.6454(6) 0.094(4) Uani 1 1 d . A .
H33 H 0.7223 0.4007 0.6941 0.113 Uiso 1 1 calc R . .
C34 C 0.5898(10) 0.4356(5) 0.6069(8) 0.093(4) Uani 1 1 d . . .
H34 H 0.6015 0.4744 0.6306 0.112 Uiso 1 1 calc R A .
C35 C 0.4990(9) 0.4243(5) 0.5322(11) 0.121(5) Uani 1 1 d . A .
H35 H 0.4510 0.4552 0.5059 0.145 Uiso 1 1 calc R . .
C36 C 0.4805(6) 0.3671(3) 0.4973(8) 0.074(2) Uani 1 1 d . . .
H36 H 0.4217 0.3594 0.4456 0.089 Uiso 1 1 calc R A .
C37 C 0.5786(5) 0.1411(3) 0.1499(4) 0.0384(13) Uani 1 1 d . . .
C38 C 0.5503(6) 0.1905(3) 0.0912(5) 0.0496(15) Uani 1 1 d . A .
H38 H 0.5005 0.2189 0.1052 0.060 Uiso 1 1 calc R . .
C39 C 0.5953(7) 0.1978(3) 0.0122(5) 0.0612(19) Uani 1 1 d . . .
H39 H 0.5765 0.2315 -0.0260 0.073 Uiso 1 1 calc R A .
C40 C 0.6673(7) 0.1559(4) -0.0102(5) 0.069(2) Uani 1 1 d . A .
H40 H 0.6978 0.1612 -0.0632 0.083 Uiso 1 1 calc R . .
C41 C 0.6945(7) 0.1064(4) 0.0451(5) 0.067(2) Uani 1 1 d . . .
H41 H 0.7424 0.0776 0.0290 0.080 Uiso 1 1 calc R A .
C42 C 0.6509(6) 0.0987(3) 0.1254(5) 0.0515(16) Uani 1 1 d . A .
H42 H 0.6704 0.0649 0.1631 0.062 Uiso 1 1 calc R . .
C43 C 0.2668(5) -0.0788(2) 0.3260(4) 0.0343(12) Uani 1 1 d . A .
C44 C 0.3280(5) -0.1256(3) 0.2989(4) 0.0402(13) Uani 1 1 d . . .
H44 H 0.4048 -0.1206 0.3020 0.048 Uiso 1 1 calc R A .
C45 C 0.2769(6) -0.1795(3) 0.2673(5) 0.0487(16) Uani 1 1 d . A .
H45 H 0.3195 -0.2104 0.2495 0.058 Uiso 1 1 calc R . .
C46 C 0.1639(6) -0.1876(3) 0.2622(5) 0.0537(17) Uani 1 1 d . . .
H46 H 0.1294 -0.2237 0.2404 0.064 Uiso 1 1 calc R A .
C47 C 0.1017(6) -0.1418(3) 0.2898(6) 0.064(2) Uani 1 1 d . A .
H47 H 0.0251 -0.1473 0.2869 0.077 Uiso 1 1 calc R . .
C48 C 0.1519(5) -0.0880(3) 0.3214(5) 0.0534(17) Uani 1 1 d . . .
H48 H 0.1090 -0.0576 0.3399 0.064 Uiso 1 1 calc R A .
C C -0.0150(7) 0.1222(4) 0.3915(7) 0.078(2) Uani 1 1 d . . .
H0 H 0.0499 0.1449 0.3803 0.093 Uiso 1 1 calc R . .
Cl1 Cl 0.0267(4) 0.0685(4) 0.4688(5) 0.289(5) Uani 1 1 d . . .
Cl2 Cl -0.0916(6) 0.0964(4) 0.2902(3) 0.271(4) Uani 1 1 d . . .
Cl3 Cl -0.1094(5) 0.16849(19) 0.4236(7) 0.273(5) Uani 1 1 d . . .

loop_
_atom_site_aniso_label
_atom_site_aniso_U_11
_atom_site_aniso_U_22
_atom_site_aniso_U_33
_atom_site_aniso_U_23
_atom_site_aniso_U_13
_atom_site_aniso_U_12
Mn 0.0361(5) 0.0358(5) 0.0327(5) 0.0025(4) 0.0089(3) -0.0028(4)
Cl 0.0475(9) 0.0494(9) 0.0757(12) 0.0174(8) 0.0182(8) 0.0081(7)
C1 0.038(3) 0.043(3) 0.025(3) 0.000(2) 0.009(2) -0.003(2)
C2 0.055(4) 0.049(4) 0.036(3) -0.007(3) 0.021(3) -0.008(3)
C3 0.068(4) 0.047(4) 0.043(3) -0.013(3) 0.026(3) -0.016(3)
C4 0.047(3) 0.041(3) 0.034(3) -0.006(2) 0.010(2) -0.011(3)
C5 0.041(3) 0.041(3) 0.036(3) -0.006(3) 0.010(2) -0.014(3)
C6 0.036(3) 0.041(3) 0.034(3) 0.000(2) 0.009(2) -0.010(2)
C7 0.046(3) 0.049(4) 0.041(3) -0.004(3) 0.012(3) -0.018(3)
C8 0.043(3) 0.054(4) 0.039(3) 0.003(3) 0.018(3) -0.014(3)
C9 0.034(3) 0.042(3) 0.030(3) 0.003(2) 0.012(2) -0.002(2)
C10 0.032(3) 0.042(3) 0.032(3) 0.005(2) 0.011(2) 0.004(2)
C11 0.035(3) 0.036(3) 0.031(3) 0.003(2) 0.013(2) 0.004(2)
C12 0.057(4) 0.040(3) 0.029(3) -0.002(2) 0.016(3) 0.003(3)
C13 0.053(3) 0.032(3) 0.032(3) -0.001(2) 0.012(3) 0.002(3)
C14 0.036(3) 0.029(3) 0.031(3) -0.003(2) 0.011(2) 0.000(2)
C15 0.032(3) 0.030(3) 0.035(3) 0.003(2) 0.007(2) 0.005(2)
C16 0.034(3) 0.030(3) 0.034(3) 0.000(2) 0.011(2) 0.001(2)
C17 0.047(3) 0.039(3) 0.038(3) 0.004(3) 0.018(3) -0.003(3)
C18 0.047(3) 0.038(3) 0.032(3) 0.006(2) 0.015(2) -0.004(3)
C19 0.035(3) 0.038(3) 0.025(3) 0.004(2) 0.009(2) 0.002(2)
C20 0.033(3) 0.041(3) 0.024(3) 0.001(2) 0.007(2) -0.002(2)
O21 0.044(2) 0.041(2) 0.028(2) 0.0008(17) 0.0124(18) -0.0081(19)
N23 0.041(2) 0.038(2) 0.031(2) 0.0001(18) 0.0134(18) -0.0030(19)
N21 0.044(2) 0.041(2) 0.028(2) 0.0008(17) 0.0124(18) -0.0081(19)
O23 0.041(2) 0.038(2) 0.031(2) 0.0001(18) 0.0134(18) -0.0030(19)
N24 0.034(2) 0.032(2) 0.026(2) 0.0016(18) 0.0088(18) -0.0013(18)
N22 0.033(2) 0.031(2) 0.028(2) -0.0023(18) 0.0105(18) -0.0066(18)
C25 0.040(3) 0.041(3) 0.030(3) 0.003(2) 0.013(2) 0.000(2)
C26 0.047(3) 0.057(4) 0.036(3) 0.002(3) 0.015(3) -0.006(3)
C27 0.054(4) 0.061(4) 0.059(4) 0.007(3) 0.036(4) -0.003(3)
C28 0.092(6) 0.054(4) 0.042(4) 0.011(3) 0.039(4) 0.007(4)
C29 0.077(5) 0.065(4) 0.027(3) 0.002(3) 0.012(3) 0.008(4)
C30 0.050(3) 0.053(4) 0.029(3) 0.001(3) 0.009(3) 0.002(3)
C31 0.060(4) 0.054(4) 0.040(3) -0.014(3) 0.022(3) -0.028(3)
C32 0.115(7) 0.065(5) 0.051(4) 0.018(4) -0.019(4) -0.049(5)
C33 0.149(10) 0.084(7) 0.039(4) -0.001(4) 0.000(5) -0.067(7)
C34 0.117(8) 0.089(7) 0.098(7) -0.053(6) 0.073(7) -0.058(7)
C35 0.069(6) 0.068(6) 0.239(16) -0.060(8) 0.061(8) -0.016(5)
C36 0.047(4) 0.047(4) 0.128(8) -0.023(5) 0.017(4) -0.012(3)
C37 0.044(3) 0.049(3) 0.026(3) 0.001(2) 0.015(2) -0.006(3)
C38 0.062(4) 0.047(4) 0.043(3) 0.005(3) 0.020(3) -0.001(3)
C39 0.083(5) 0.061(4) 0.044(4) 0.018(3) 0.025(4) -0.002(4)
C40 0.074(5) 0.102(6) 0.039(4) 0.005(4) 0.030(4) -0.009(5)
C41 0.067(5) 0.087(6) 0.057(4) 0.009(4) 0.037(4) 0.019(4)
C42 0.055(4) 0.066(4) 0.041(3) 0.011(3) 0.025(3) 0.013(3)
C43 0.041(3) 0.032(3) 0.030(3) -0.003(2) 0.008(2) 0.000(2)
C44 0.042(3) 0.035(3) 0.045(3) 0.003(3) 0.011(3) 0.005(2)
C45 0.067(4) 0.029(3) 0.053(4) -0.002(3) 0.019(3) 0.007(3)
C46 0.065(4) 0.037(3) 0.057(4) -0.010(3) 0.010(3) -0.011(3)
C47 0.043(4) 0.059(4) 0.091(6) -0.021(4) 0.015(4) -0.014(3)
C48 0.043(3) 0.043(4) 0.077(5) -0.020(3) 0.019(3) -0.003(3)
C 0.056(5) 0.084(6) 0.094(6) 0.012(5) 0.018(4) -0.016(4)
Cl1 0.098(3) 0.468(11) 0.293(7) 0.279(8) 0.026(3) 0.063(4)
Cl2 0.302(7) 0.391(9) 0.122(3) -0.025(4) 0.053(4) -0.266(7)
Cl3 0.210(5) 0.096(3) 0.596(14) 0.011(5) 0.272(7) -0.013(3)

loop_
_atom_type_symbol
_atom_type_description
_atom_type_scat_dispersion_real
_atom_type_scat_dispersion_imag
_atom_type_scat_source
C C 0.0033 0.0016 'International Tables Vol C Tables 4.2.6.8 and 6.1.1.4'
H H 0.0000 0.0000 'International Tables Vol C Tables 4.2.6.8 and 6.1.1.4'
Cl Cl 0.1484 0.1585 'International Tables Vol C Tables 4.2.6.8 and 6.1.1.4'
N N 0.0061 0.0033 'International Tables Vol C Tables 4.2.6.8 and 6.1.1.4'
Mn Mn 0.3368 0.7283 'International Tables Vol C Tables 4.2.6.8 and 6.1.1.4'
O O 0.0106 0.0060 'International Tables Vol C Tables 4.2.6.8 and 6.1.1.4'

loop_
_geom_angle_atom_site_label_1
_geom_angle_atom_site_label_2
_geom_angle_atom_site_label_3
_geom_angle
N24 Mn N22 143.53(17)
N24 Mn N23 85.59(16)
N22 Mn N23 84.45(16)
N24 Mn O21 83.83(16)
N22 Mn O21 84.71(15)
N23 Mn O21 145.28(17)
N24 Mn Cl 113.05(13)
N22 Mn Cl 102.69(13)
N23 Mn Cl 117.22(13)
O21 Mn Cl 97.33(13)
O21 C1 C20 123.3(5)
O21 C1 C2 108.3(5)
C20 C1 C2 128.4(5)
C3 C2 C1 108.3(5)
C3 C2 H2 125.9
C1 C2 H2 125.9
C2 C3 C4 107.5(5)
C2 C3 H3 126.3
C4 C3 H3 126.3
O21 C4 C5 123.9(5)
O21 C4 C3 108.7(5)
C5 C4 C3 127.3(5)
C6 C5 C4 127.4(5)
C6 C5 C31 118.6(5)
C4 C5 C31 114.0(5)
N22 C6 C5 125.5(5)
N22 C6 C7 109.3(5)
C5 C6 C7 125.2(5)
C8 C7 C6 107.0(5)
C8 C7 H7 126.5
C6 C7 H7 126.5
C7 C8 C9 107.8(5)
C7 C8 H8 126.1
C9 C8 H8 126.1
N22 C9 C10 125.2(5)
N22 C9 C8 109.0(5)
C10 C9 C8 125.7(5)
C11 C10 C9 126.1(5)
C11 C10 C37 116.7(5)
C9 C10 C37 117.1(5)
N23 C11 C10 124.5(5)
N23 C11 C12 108.4(5)
C10 C11 C12 127.1(5)
C13 C12 C11 108.0(5)
C13 C12 H12 126.0
C11 C12 H12 126.0
C12 C13 C14 107.2(5)
C12 C13 H13 126.4
C14 C13 H13 126.4
N23 C14 C15 124.2(5)
N23 C14 C13 109.2(5)
C15 C14 C13 126.6(5)
C14 C15 C16 126.1(5)
C14 C15 C43 116.9(5)
C16 C15 C43 116.9(5)
N24 C16 C15 125.6(5)
N24 C16 C17 109.1(5)
C15 C16 C17 125.3(5)
C18 C17 C16 108.0(5)
C18 C17 H17 126.0
C16 C17 H17 126.0
C17 C18 C19 107.5(5)
C17 C18 H18 126.3
C19 C18 H18 126.3
N24 C19 C20 125.2(5)
N24 C19 C18 109.0(5)
C20 C19 C18 125.8(5)
C1 C20 C19 126.5(5)
C1 C20 C25 116.2(5)
C19 C20 C25 117.4(5)
C4 O21 C1 107.2(4)
C4 O21 Mn 120.8(3)
C1 O21 Mn 124.0(3)
C11 N23 C14 107.2(4)
C11 N23 Mn 124.8(3)
C14 N23 Mn 122.2(3)
C16 N24 C19 106.4(4)
C16 N24 Mn 125.0(3)
C19 N24 Mn 128.2(4)
C6 N22 C9 106.8(4)
C6 N22 Mn 124.6(3)
C9 N22 Mn 126.9(3)
C26 C25 C30 117.6(5)
C26 C25 C20 121.7(5)
C30 C25 C20 120.7(5)
C27 C26 C25 120.8(6)
C27 C26 H26 119.6
C25 C26 H26 119.6
C28 C27 C26 120.3(6)
C28 C27 H27 119.9
C26 C27 H27 119.9
C27 C28 C29 120.0(6)
C27 C28 H28 120.0
C29 C28 H28 120.0
C28 C29 C30 120.4(6)
C28 C29 H29 119.8
C30 C29 H29 119.8
C29 C30 C25 120.9(6)
C29 C30 H30 119.6
C25 C30 H30 119.6
C32 C31 C36 118.3(7)
C32 C31 C5 122.1(7)
C36 C31 C5 119.4(6)
C31 C32 C33 122.7(9)
C31 C32 H32 118.7
C33 C32 H32 118.7
C34 C33 C32 118.2(9)
C34 C33 H33 120.9
C32 C33 H33 120.9
C33 C34 C35 121.6(9)
C33 C34 H34 119.2
C35 C34 H34 119.2
C36 C35 C34 119.6(11)
C36 C35 H35 120.2
C34 C35 H35 120.2
C35 C36 C31 119.5(9)
C35 C36 H36 120.2
C31 C36 H36 120.2
C38 C37 C42 118.0(5)
C38 C37 C10 121.1(5)
C42 C37 C10 120.9(5)
C39 C38 C37 120.8(6)
C39 C38 H38 119.6
C37 C38 H38 119.6
C40 C39 C38 120.3(7)
C40 C39 H39 119.9
C38 C39 H39 119.9
C41 C40 C39 120.1(6)
C41 C40 H40 119.9
C39 C40 H40 119.9
C40 C41 C42 120.3(7)
C40 C41 H41 119.9
C42 C41 H41 119.9
C41 C42 C37 120.5(6)
C41 C42 H42 119.8
C37 C42 H42 119.8
C44 C43 C48 117.9(5)
C44 C43 C15 122.1(5)
C48 C43 C15 120.0(5)
C45 C44 C43 121.2(6)
C45 C44 H44 119.4
C43 C44 H44 119.4
C46 C45 C44 120.2(6)
C46 C45 H45 119.9
C44 C45 H45 119.9
C45 C46 C47 119.5(6)
C45 C46 H46 120.3
C47 C46 H46 120.3
C48 C47 C46 120.7(6)
C48 C47 H47 119.7
C46 C47 H47 119.7
C47 C48 C43 120.5(6)
C47 C48 H48 119.7
C43 C48 H48 119.7
Cl1 C Cl2 112.3(7)
Cl1 C Cl3 112.8(7)
Cl2 C Cl3 100.0(7)
Cl1 C H0 110.5
Cl2 C H0 110.5
Cl3 C H0 110.5

loop_
_geom_bond_atom_site_label_1
_geom_bond_atom_site_label_2
_geom_bond_distance
Mn N24 2.130(4)
Mn N22 2.141(4)
Mn N23 2.161(4)
Mn O21 2.201(4)
Mn Cl 2.3321(18)
C1 O21 1.382(7)
C1 C20 1.400(8)
C1 C2 1.414(8)
C2 C3 1.341(9)
C2 H2 0.9300
C3 C4 1.424(8)
C3 H3 0.9300
C4 O21 1.366(7)
C4 C5 1.403(8)
C5 C6 1.395(8)
C5 C31 1.495(8)
C6 N22 1.367(7)
C6 C7 1.442(8)
C7 C8 1.339(9)
C7 H7 0.9300
C8 C9 1.432(8)
C8 H8 0.9300
C9 N22 1.373(7)
C9 C10 1.408(8)
C10 C11 1.398(8)
C10 C37 1.495(7)
C11 N23 1.376(7)
C11 C12 1.433(8)
C12 C13 1.351(8)
C12 H12 0.9300
C13 C14 1.427(8)
C13 H13 0.9300
C14 N23 1.378(7)
C14 C15 1.404(7)
C15 C16 1.405(8)
C15 C43 1.489(8)
C16 N24 1.374(7)
C16 C17 1.430(8)
C17 C18 1.333(8)
C17 H17 0.9300
C18 C19 1.434(8)
C18 H18 0.9300
C19 N24 1.379(7)
C19 C20 1.404(8)
C20 C25 1.486(7)
C25 C26 1.390(8)
C25 C30 1.400(8)
C26 C27 1.387(9)
C26 H26 0.9300
C27 C28 1.365(11)
C27 H27 0.9300
C28 C29 1.370(11)
C28 H28 0.9300
C29 C30 1.375(9)
C29 H29 0.9300
C30 H30 0.9300
C31 C32 1.362(10)
C31 C36 1.383(11)
C32 C33 1.377(13)
C32 H32 0.9300
C33 C34 1.328(15)
C33 H33 0.9300
C34 C35 1.387(17)
C34 H34 0.9300
C35 C36 1.371(12)
C35 H35 0.9300
C36 H36 0.9300
C37 C38 1.387(9)
C37 C42 1.389(9)
C38 C39 1.379(9)
C38 H38 0.9300
C39 C40 1.366(11)
C39 H39 0.9300
C40 C41 1.361(11)
C40 H40 0.9300
C41 C42 1.388(9)
C41 H41 0.9300
C42 H42 0.9300
C43 C44 1.385(8)
C43 C48 1.398(8)
C44 C45 1.384(9)
C44 H44 0.9300
C45 C46 1.370(10)
C45 H45 0.9300
C46 C47 1.379(10)
C46 H46 0.9300
C47 C48 1.378(9)
C47 H47 0.9300
C48 H48 0.9300
C Cl1 1.640(10)
C Cl2 1.656(10)
C Cl3 1.682(10)
C H0 0.9800
